data_1540716
loop_
_publ_author_name
'Li, Dandan'
'Tian, Xiaohe'
'Wang, Aidong'
'Guan, Lijuan'
'Zheng, Jun'
'Li, Fei'
'Li, Shengli'
'Zhou, Hongping'
'Wu, Jieying'
'Tian, Yupeng'

_publ_section_title
;
 Nucleic acid-selective light-up fluorescent biosensors for ratiometric
 two-photon imaging of the viscosity of live cells and tissues
;
_journal_issue 3
_journal_name_full 'Chem. Sci.'
_journal_page_first 2257
_journal_paper_doi 10.1039/C5SC03956H
_journal_volume 7
_journal_year 2016
_chemical_formula_sum 'C17 H19 F6 N2 O P S2'
_chemical_formula_weight 476.43
_chemical_name_systematic DSF
_space_group_IT_number 2
_symmetry_cell_setting triclinic
_symmetry_space_group_name_Hall '-P 1'
_symmetry_space_group_name_H-M 'P -1'
_atom_sites_solution_hydrogens geom
_atom_sites_solution_primary direct
_atom_sites_solution_secondary difmap
_audit_creation_method SHELXL-97
_audit_update_record
;
2015-10-19 deposited with the CCDC.
2015-12-18 downloaded from the CCDC.
;
_cell_angle_alpha 95.390(5)
_cell_angle_beta 105.282(5)
_cell_angle_gamma 93.459(5)
_cell_formula_units_Z 2
_cell_length_a 7.645(5)
_cell_length_b 11.246(5)
_cell_length_c 12.326(5)
_cell_measurement_reflns_used 2643
_cell_measurement_temperature 327(2)
_cell_measurement_theta_max 26.57
_cell_measurement_theta_min 2.65
_cell_volume 1013.7(9)
_computing_structure_refinement 'SHELXL-97 (Sheldrick, 1997)'
_computing_structure_solution 'SHELXS-97 (Sheldrick, 1990)'
_diffrn_ambient_temperature 327(2)
_diffrn_measured_fraction_theta_full 0.987
_diffrn_measured_fraction_theta_max 0.987
_diffrn_measurement_device_type 'CCD area detector'
_diffrn_measurement_method 'phi and omega scans'
_diffrn_radiation_monochromator graphite
_diffrn_radiation_source 'fine-focus sealed tube'
_diffrn_radiation_type MoK\a
_diffrn_radiation_wavelength 0.71069
_diffrn_reflns_av_R_equivalents 0.0209
_diffrn_reflns_av_sigmaI/netI 0.0314
_diffrn_reflns_limit_h_max 8
_diffrn_reflns_limit_h_min -9
_diffrn_reflns_limit_k_max 13
_diffrn_reflns_limit_k_min -12
_diffrn_reflns_limit_l_max 14
_diffrn_reflns_limit_l_min -14
_diffrn_reflns_number 7154
_diffrn_reflns_theta_full 25.00
_diffrn_reflns_theta_max 25.00
_diffrn_reflns_theta_min 1.72
_exptl_absorpt_coefficient_mu 0.407
_exptl_absorpt_correction_T_max 0.9231
_exptl_absorpt_correction_T_min 0.8877
_exptl_absorpt_correction_type none
_exptl_crystal_colour RED
_exptl_crystal_density_diffrn 1.561
_exptl_crystal_density_method 'not measured'
_exptl_crystal_description BLOCK
_exptl_crystal_F_000 488
_exptl_crystal_size_max 0.30
_exptl_crystal_size_mid 0.30
_exptl_crystal_size_min 0.20
_refine_diff_density_max 0.758
_refine_diff_density_min -0.773
_refine_diff_density_rms 0.073
_refine_ls_extinction_method none
_refine_ls_goodness_of_fit_ref 1.042
_refine_ls_hydrogen_treatment constr
_refine_ls_matrix_type full
_refine_ls_number_parameters 265
_refine_ls_number_reflns 3522
_refine_ls_number_restraints 0
_refine_ls_restrained_S_all 1.042
_refine_ls_R_factor_all 0.0943
_refine_ls_R_factor_gt 0.0733
_refine_ls_shift/su_max 0.002
_refine_ls_shift/su_mean 0.000
_refine_ls_structure_factor_coef Fsqd
_refine_ls_weighting_details 'calc w=1/[\s^2^(Fo^2^)+(0.1140P)^2^+1.7411P] where P=(Fo^2^+2Fc^2^)/3'
_refine_ls_weighting_scheme calc
_refine_ls_wR_factor_gt 0.2026
_refine_ls_wR_factor_ref 0.2238
_reflns_number_gt 2618
_reflns_number_total 3522
_reflns_threshold_expression >2sigma(I)
_cod_data_source_file c5sc03956h2.cif
_cod_data_source_block d
_cod_depositor_comments
;
The following automatic conversions were performed:

'_symmetry_cell_setting' value 'Triclinic' changed to 'triclinic'
according to
/usr/data/users/saulius/crontab/automatic-downloads/rss-feeds/RSC/lib/dictionaries/cif_core.dic
dictionary named 'cif_core.dic' version 2.4.2 from 2011-04-26.

'_refine_ls_hydrogen_treatment' value 'CONSTR' changed to 'constr'
according to
/usr/data/users/saulius/crontab/automatic-downloads/rss-feeds/RSC/lib/dictionaries/cif_core.dic
dictionary named 'cif_core.dic' version 2.4.2 from 2011-04-26.

Automatic conversion script
Id: cif_fix_values 4268 2015-11-12 08:31:59Z antanas 

 Adding full bibliography for 1540716.cif.
;
_cod_original_sg_symbol_H-M 'P-1   '
_cod_database_code 1540716

loop_
_symmetry_equiv_pos_as_xyz
'x, y, z'
'-x, -y, -z'

loop_
_atom_site_label
_atom_site_type_symbol
_atom_site_fract_x
_atom_site_fract_y
_atom_site_fract_z
_atom_site_U_iso_or_equiv
_atom_site_adp_type
_atom_site_occupancy
_atom_site_symmetry_multiplicity
_atom_site_calc_flag
_atom_site_refinement_flags
S1 S 0.49472(15) 0.08188(10) 0.70315(9) 0.0487(4) Uani 1 1 d .
S2 S -0.01514(15) -0.06987(10) 0.26935(10) 0.0514(4) Uani 1 1 d .
P1 P 0.7809(2) 0.30151(13) 0.25573(12) 0.0749(5) Uani 1 1 d .
C4 C -0.1212(6) -0.2124(4) 0.2160(4) 0.0482(10) Uani 1 1 d .
N2 N 0.4323(5) 0.2601(3) 0.5888(3) 0.0497(9) Uani 1 1 d .
C10 C 0.3852(6) 0.1418(4) 0.5807(3) 0.0443(10) Uani 1 1 d .
N1 N -0.2391(5) -0.2343(4) 0.1138(3) 0.0598(10) Uani 1 1 d .
C11 C 0.5569(6) 0.3085(4) 0.6911(4) 0.0487(10) Uani 1 1 d .
C8 C 0.2200(6) -0.0468(4) 0.4842(4) 0.0485(10) Uani 1 1 d .
H8 H 0.2743 -0.0823 0.5484 0.058 Uiso 1 1 calc R
C7 C 0.1024(6) -0.1219(4) 0.3955(4) 0.0473(10) Uani 1 1 d .
C12 C 0.6058(6) 0.2218(4) 0.7635(4) 0.0470(10) Uani 1 1 d .
F4 F 0.9192(7) 0.2260(4) 0.3298(4) 0.144(2) Uani 1 1 d .
C6 C 0.0573(6) -0.2434(4) 0.3914(4) 0.0527(11) Uani 1 1 d .
H6 H 0.1063 -0.2866 0.4513 0.063 Uiso 1 1 calc R
C9 C 0.2645(6) 0.0728(4) 0.4875(4) 0.0489(10) Uani 1 1 d .
H9 H 0.2119 0.1107 0.4245 0.059 Uiso 1 1 calc R
C5 C -0.0645(6) -0.2960(4) 0.2935(4) 0.0541(11) Uani 1 1 d .
H5 H -0.1048 -0.3771 0.2799 0.065 Uiso 1 1 calc R
C16 C 0.7288(6) 0.2510(5) 0.8699(4) 0.0584(12) Uani 1 1 d .
H16 H 0.7609 0.1929 0.9187 0.070 Uiso 1 1 calc R
F6 F 0.7324(8) 0.1987(5) 0.1565(4) 0.147(2) Uani 1 1 d .
C13 C 0.6296(7) 0.4260(5) 0.7222(5) 0.0642(13) Uani 1 1 d .
H13 H 0.5968 0.4845 0.6739 0.077 Uiso 1 1 calc R
C3 C -0.3200(7) -0.3570(5) 0.0737(5) 0.0673(14) Uani 1 1 d .
H3A H -0.2264 -0.4075 0.0654 0.101 Uiso 1 1 calc R
H3B H -0.4084 -0.3580 0.0019 0.101 Uiso 1 1 calc R
H3C H -0.3782 -0.3859 0.1275 0.101 Uiso 1 1 calc R
C15 C 0.8010(7) 0.3678(5) 0.9006(5) 0.0670(14) Uani 1 1 d .
H15 H 0.8831 0.3892 0.9712 0.080 Uiso 1 1 calc R
C21 C 0.3577(9) 0.3339(5) 0.5001(5) 0.0761(16) Uani 1 1 d .
H21A H 0.4207 0.3247 0.4424 0.114 Uiso 1 1 calc R
H21B H 0.3724 0.4165 0.5316 0.114 Uiso 1 1 calc R
H21C H 0.2306 0.3095 0.4678 0.114 Uiso 1 1 calc R
C2 C -0.2991(8) -0.1406(5) 0.0418(5) 0.0775(16) Uani 1 1 d .
H2A H -0.2585 -0.0664 0.0915 0.093 Uiso 1 1 calc R
H2B H -0.4307 -0.1485 0.0262 0.093 Uiso 1 1 calc R
C14 C 0.7534(8) 0.4541(5) 0.8280(5) 0.0704(15) Uani 1 1 d .
H14 H 0.8052 0.5325 0.8504 0.084 Uiso 1 1 calc R
F2 F 0.9202(12) 0.3573(9) 0.2069(7) 0.250(4) Uani 1 1 d .
F1 F 0.6362(11) 0.3713(6) 0.1848(5) 0.217(4) Uani 1 1 d .
F3 F 0.8280(13) 0.4018(5) 0.3543(5) 0.218(4) Uani 1 1 d .
F5 F 0.6373(10) 0.2432(8) 0.3049(7) 0.206(3) Uani 1 1 d .
C1 C -0.2600(17) -0.111(2) -0.0829(15) 0.297(15) Uani 1 1 d .
H1A H -0.3325 -0.1638 -0.1479 0.356 Uiso 1 1 calc R
H1B H -0.2677 -0.0275 -0.0964 0.356 Uiso 1 1 calc R
O1 O -0.104(3) -0.1378(10) -0.0474(9) 0.306(8) Uani 1 1 d .
H1 H -0.0931 -0.2022 -0.0808 0.459 Uiso 1 1 calc R

loop_
_atom_site_aniso_label
_atom_site_aniso_U_11
_atom_site_aniso_U_22
_atom_site_aniso_U_33
_atom_site_aniso_U_23
_atom_site_aniso_U_13
_atom_site_aniso_U_12
S1 0.0476(6) 0.0490(7) 0.0466(6) 0.0032(5) 0.0086(5) 0.0034(5)
S2 0.0476(6) 0.0478(7) 0.0527(7) 0.0006(5) 0.0061(5) 0.0000(5)
P1 0.0965(12) 0.0624(9) 0.0568(8) 0.0173(7) 0.0023(8) 0.0042(8)
C4 0.042(2) 0.048(2) 0.053(2) -0.005(2) 0.0137(19) 0.0008(19)
N2 0.050(2) 0.049(2) 0.047(2) 0.0047(16) 0.0096(16) 0.0000(17)
C10 0.041(2) 0.048(2) 0.045(2) 0.0016(19) 0.0146(18) 0.0061(18)
N1 0.056(2) 0.058(2) 0.056(2) -0.0060(19) 0.0036(18) -0.0011(19)
C11 0.049(2) 0.049(2) 0.049(2) 0.000(2) 0.017(2) 0.0001(19)
C8 0.043(2) 0.060(3) 0.043(2) 0.001(2) 0.0120(18) 0.006(2)
C7 0.041(2) 0.055(3) 0.047(2) 0.001(2) 0.0146(18) 0.0026(19)
C12 0.042(2) 0.054(3) 0.045(2) -0.005(2) 0.0147(18) 0.0045(19)
F4 0.150(4) 0.129(4) 0.120(4) 0.014(3) -0.031(3) 0.052(3)
C6 0.055(3) 0.054(3) 0.051(3) 0.007(2) 0.016(2) 0.006(2)
C9 0.042(2) 0.059(3) 0.044(2) 0.002(2) 0.0089(18) 0.005(2)
C5 0.054(3) 0.049(3) 0.059(3) 0.000(2) 0.019(2) -0.003(2)
C16 0.047(3) 0.072(3) 0.053(3) -0.002(2) 0.010(2) 0.008(2)
F6 0.179(5) 0.123(4) 0.100(3) -0.028(3) -0.015(3) 0.012(3)
C13 0.073(3) 0.052(3) 0.066(3) -0.002(2) 0.023(3) -0.006(2)
C3 0.062(3) 0.066(3) 0.066(3) -0.016(3) 0.015(2) -0.009(3)
C15 0.054(3) 0.078(4) 0.060(3) -0.022(3) 0.012(2) -0.005(3)
C21 0.093(4) 0.061(3) 0.066(3) 0.020(3) 0.005(3) 0.000(3)
C2 0.073(4) 0.076(4) 0.070(4) -0.004(3) -0.001(3) 0.007(3)
C14 0.070(3) 0.063(3) 0.074(3) -0.019(3) 0.025(3) -0.011(3)
F2 0.231(8) 0.304(10) 0.222(8) 0.030(7) 0.108(6) -0.127(7)
F1 0.277(9) 0.183(6) 0.158(5) 0.046(4) -0.034(5) 0.124(6)
F3 0.386(11) 0.105(4) 0.113(4) -0.030(3) -0.014(5) 0.055(5)
F5 0.169(6) 0.265(8) 0.218(7) 0.073(6) 0.101(5) -0.005(5)
C1 0.135(10) 0.45(3) 0.28(2) -0.22(2) 0.135(13) -0.144(15)
O1 0.58(3) 0.226(11) 0.161(8) 0.135(8) 0.127(13) 0.139(15)

loop_
_atom_type_symbol
_atom_type_description
_atom_type_scat_dispersion_real
_atom_type_scat_dispersion_imag
_atom_type_scat_source
C C 0.0033 0.0016 'International Tables Vol C Tables 4.2.6.8 and 6.1.1.4'
H H 0.0000 0.0000 'International Tables Vol C Tables 4.2.6.8 and 6.1.1.4'
N N 0.0061 0.0033 'International Tables Vol C Tables 4.2.6.8 and 6.1.1.4'
O O 0.0106 0.0060 'International Tables Vol C Tables 4.2.6.8 and 6.1.1.4'
F F 0.0171 0.0103 'International Tables Vol C Tables 4.2.6.8 and 6.1.1.4'
P P 0.1023 0.0942 'International Tables Vol C Tables 4.2.6.8 and 6.1.1.4'
S S 0.1246 0.1234 'International Tables Vol C Tables 4.2.6.8 and 6.1.1.4'

loop_
_geom_angle_atom_site_label_1
_geom_angle_atom_site_label_2
_geom_angle_atom_site_label_3
_geom_angle
C10 S1 C12 90.9(2)
C4 S2 C7 91.3(2)
F2 P1 F1 90.1(6)
F2 P1 F5 179.4(5)
F1 P1 F5 89.9(5)
F2 P1 F3 90.5(5)
F1 P1 F3 91.9(4)
F5 P1 F3 90.1(5)
F2 P1 F6 90.1(4)
F1 P1 F6 88.4(3)
F5 P1 F6 89.3(4)
F3 P1 F6 179.3(4)
F2 P1 F4 93.3(5)
F1 P1 F4 176.6(4)
F5 P1 F4 86.8(4)
F3 P1 F4 88.7(3)
F6 P1 F4 90.9(3)
N1 C4 C5 126.8(4)
N1 C4 S2 121.9(4)
C5 C4 S2 111.3(3)
C10 N2 C11 115.0(4)
C10 N2 C21 123.1(4)
C11 N2 C21 121.9(4)
N2 C10 C9 125.9(4)
N2 C10 S1 111.2(3)
C9 C10 S1 122.9(3)
C4 N1 C2 123.1(4)
C4 N1 C3 118.8(4)
C2 N1 C3 118.0(4)
C13 C11 C12 120.8(4)
C13 C11 N2 127.6(4)
C12 C11 N2 111.6(4)
C9 C8 C7 127.3(4)
C9 C8 H8 116.4
C7 C8 H8 116.4
C6 C7 C8 127.6(4)
C6 C7 S2 109.9(3)
C8 C7 S2 122.6(4)
C11 C12 C16 120.9(4)
C11 C12 S1 111.3(3)
C16 C12 S1 127.9(4)
C5 C6 C7 115.7(4)
C5 C6 H6 122.1
C7 C6 H6 122.1
C8 C9 C10 123.5(4)
C8 C9 H9 118.2
C10 C9 H9 118.2
C6 C5 C4 111.8(4)
C6 C5 H5 124.1
C4 C5 H5 124.1
C15 C16 C12 118.2(5)
C15 C16 H16 120.9
C12 C16 H16 120.9
C11 C13 C14 117.8(5)
C11 C13 H13 121.1
C14 C13 H13 121.1
N1 C3 H3A 109.5
N1 C3 H3B 109.5
H3A C3 H3B 109.5
N1 C3 H3C 109.5
H3A C3 H3C 109.5
H3B C3 H3C 109.5
C16 C15 C14 120.9(5)
C16 C15 H15 119.5
C14 C15 H15 119.5
N2 C21 H21A 109.5
N2 C21 H21B 109.5
H21A C21 H21B 109.5
N2 C21 H21C 109.5
H21A C21 H21C 109.5
H21B C21 H21C 109.5
N1 C2 C1 131.2(9)
N1 C2 H2A 104.4
C1 C2 H2A 104.4
N1 C2 H2B 104.4
C1 C2 H2B 104.4
H2A C2 H2B 105.6
C15 C14 C13 121.3(5)
C15 C14 H14 119.3
C13 C14 H14 119.3
O1 C1 C2 88.7(16)
O1 C1 H1A 113.9
C2 C1 H1A 113.9
O1 C1 H1B 113.9
C2 C1 H1B 113.9
H1A C1 H1B 111.1
C1 O1 H1 109.5

loop_
_geom_bond_atom_site_label_1
_geom_bond_atom_site_label_2
_geom_bond_distance
S1 C10 1.739(4)
S1 C12 1.742(5)
S2 C4 1.739(4)
S2 C7 1.751(4)
P1 F2 1.489(6)
P1 F1 1.526(5)
P1 F5 1.530(6)
P1 F3 1.530(5)
P1 F6 1.554(5)
P1 F4 1.555(4)
C4 N1 1.333(6)
C4 C5 1.408(7)
N2 C10 1.345(6)
N2 C11 1.402(6)
N2 C21 1.452(6)
C10 C9 1.401(6)
N1 C2 1.459(7)
N1 C3 1.462(6)
C11 C13 1.381(6)
C11 C12 1.385(6)
C8 C9 1.361(7)
C8 C7 1.389(6)
C8 H8 0.9300
C7 C6 1.382(6)
C12 C16 1.394(6)
C6 C5 1.372(6)
C6 H6 0.9300
C9 H9 0.9300
C5 H5 0.9300
C16 C15 1.372(7)
C16 H16 0.9300
C13 C14 1.390(8)
C13 H13 0.9300
C3 H3A 0.9600
C3 H3B 0.9600
C3 H3C 0.9600
C15 C14 1.381(8)
C15 H15 0.9300
C21 H21A 0.9600
C21 H21B 0.9600
C21 H21C 0.9600
C2 C1 1.70(2)
C2 H2A 0.9700
C2 H2B 0.9700
C14 H14 0.9300
C1 O1 1.22(2)
C1 H1A 0.9700
C1 H1B 0.9700
O1 H1 0.8200

loop_
_geom_torsion_atom_site_label_1
_geom_torsion_atom_site_label_2
_geom_torsion_atom_site_label_3
_geom_torsion_atom_site_label_4
_geom_torsion
C7 S2 C4 N1 179.7(4)
C7 S2 C4 C5 -0.7(3)
C11 N2 C10 C9 -179.6(4)
C21 N2 C10 C9 1.7(7)
C11 N2 C10 S1 0.3(5)
C21 N2 C10 S1 -178.3(4)
C12 S1 C10 N2 -0.4(3)
C12 S1 C10 C9 179.5(4)
C5 C4 N1 C2 175.9(5)
S2 C4 N1 C2 -4.5(7)
C5 C4 N1 C3 -0.8(7)
S2 C4 N1 C3 178.7(3)
C10 N2 C11 C13 179.5(5)
C21 N2 C11 C13 -1.9(8)
C10 N2 C11 C12 0.0(5)
C21 N2 C11 C12 178.7(4)
C9 C8 C7 C6 179.7(4)
C9 C8 C7 S2 -1.3(7)
C4 S2 C7 C6 0.3(3)
C4 S2 C7 C8 -178.9(4)
C13 C11 C12 C16 0.4(7)
N2 C11 C12 C16 180.0(4)
C13 C11 C12 S1 -179.9(4)
N2 C11 C12 S1 -0.4(5)
C10 S1 C12 C11 0.4(3)
C10 S1 C12 C16 -179.9(4)
C8 C7 C6 C5 179.3(4)
S2 C7 C6 C5 0.2(5)
C7 C8 C9 C10 -179.8(4)
N2 C10 C9 C8 -179.3(4)
S1 C10 C9 C8 0.7(6)
C7 C6 C5 C4 -0.7(6)
N1 C4 C5 C6 -179.5(5)
S2 C4 C5 C6 0.9(5)
C11 C12 C16 C15 -0.5(7)
S1 C12 C16 C15 179.9(4)
C12 C11 C13 C14 0.2(7)
N2 C11 C13 C14 -179.3(5)
C12 C16 C15 C14 -0.1(8)
C4 N1 C2 C1 111.8(8)
C3 N1 C2 C1 -71.5(9)
C16 C15 C14 C13 0.7(8)
C11 C13 C14 C15 -0.8(8)
N1 C2 C1 O1 -38.5(16)
